data_4317603
loop_
_publ_author_name
'Dmitry V. Fomitchev'
'Craig C. McLauchlan'
'R. H. Holm'

_publ_contact_author
;
        R.H. Holm
        Department of Chemistry and Chemical Biology
        Harvard University
        Cambridge, MA 02138
        USA
;
_publ_contact_author_email holm@chemistry.harvard.edu
_publ_contact_author_fax '+1 (617) 496-9289'
_publ_contact_author_phone '+1 (617) 495-0853'
_publ_section_title
;
 Heterometal Cubane-Type MFe3S4 Clusters (M = Mo, V) Trigonally
 Symmetrized with Hydrotris(pyrazolyl)borate(1-) and
 Tris(pyrazolyl)methanesulfonate(1-) Capping Ligands
;
_journal_name_full 'Inorganic Chemistry'
_journal_page_first 958
_journal_page_last 966
_journal_paper_doi 10.1021/ic011106d
_journal_volume 41
_journal_year 2002
_chemical_formula_moiety '(C30 H31 B Fe3 Mo N6 S8) (C8 H20 N)'
_chemical_formula_sum 'C38 H51 B Fe3 Mo N7 S7'
_chemical_formula_weight 1104.58
_chemical_name_systematic
;

  ?

;
_space_group_IT_number 14
_symmetry_cell_setting monoclinic
_symmetry_space_group_name_Hall '-P 2yn'
_symmetry_space_group_name_H-M 'P 1 21/n 1'
_atom_sites_solution_hydrogens geom
_atom_sites_solution_primary direct
_atom_sites_solution_secondary difmap
_audit_creation_method SHELXL-97
_cell_angle_alpha 90.00
_cell_angle_beta 94.187(5)
_cell_angle_gamma 90.00
_cell_formula_units_Z 4
_cell_length_a 12.182(3)
_cell_length_b 13.463(3)
_cell_length_c 29.371(7)
_cell_measurement_temperature 213(2)
_cell_volume 4804(2)
_computing_cell_refinement 'SMART, Version 5.618 (Bruker AXS, 2000)'
_computing_data_collection 'SMART, Version 5.618 (Bruker AXS, 2000)'
_computing_data_reduction 'SAINT+, Version 6.02 (Bruker AXS, 1999)'
_computing_molecular_graphics SHELXTL
_computing_publication_material 'SHELXL-97 (Sheldrick, 1997)'
_computing_structure_refinement 'SHELXL-97 (Sheldrick, 1997)'
_computing_structure_solution 'SHELXS-97 (Sheldrick, 1990)'
_diffrn_ambient_temperature 213(2)
_diffrn_measured_fraction_theta_full 0.985
_diffrn_measured_fraction_theta_max 0.985
_diffrn_measurement_device_type 'Bruker SMART CCD area detector system'
_diffrn_measurement_method '\o, 0.3 deg/frame'
_diffrn_radiation_monochromator graphite
_diffrn_radiation_source 'fine-focus sealed tube'
_diffrn_radiation_type MoK\a
_diffrn_radiation_wavelength 0.71073
_diffrn_reflns_av_R_equivalents 0.0489
_diffrn_reflns_av_sigmaI/netI 0.0779
_diffrn_reflns_limit_h_max 13
_diffrn_reflns_limit_h_min -16
_diffrn_reflns_limit_k_max 17
_diffrn_reflns_limit_k_min -17
_diffrn_reflns_limit_l_max 39
_diffrn_reflns_limit_l_min -35
_diffrn_reflns_number 32091
_diffrn_reflns_theta_full 28.30
_diffrn_reflns_theta_max 28.30
_diffrn_reflns_theta_min 1.39
_diffrn_standards_decay_% '< 2'
_exptl_absorpt_coefficient_mu 1.483
_exptl_absorpt_correction_type empirical
_exptl_absorpt_process_details 'performed in SADABS'
_exptl_crystal_colour brown
_exptl_crystal_density_diffrn 1.527
_exptl_crystal_density_method 'not measured'
_exptl_crystal_description plate
_exptl_crystal_F_000 2260
_exptl_crystal_size_max 0.242
_exptl_crystal_size_mid 0.186
_exptl_crystal_size_min 0.024
_refine_diff_density_max 0.649
_refine_diff_density_min -0.488
_refine_diff_density_rms 0.084
_refine_ls_extinction_method none
_refine_ls_goodness_of_fit_ref 0.899
_refine_ls_hydrogen_treatment riding
_refine_ls_matrix_type full
_refine_ls_number_parameters 518
_refine_ls_number_reflns 11745
_refine_ls_number_restraints 0
_refine_ls_restrained_S_all 0.899
_refine_ls_R_factor_all 0.0880
_refine_ls_R_factor_gt 0.0366
_refine_ls_shift/su_max 0.011
_refine_ls_shift/su_mean 0.001
_refine_ls_structure_factor_coef Fsqd
_refine_ls_weighting_details 'calc w=1/[\s^2^(Fo^2^)+(0.0353P)^2^] where P=(Fo^2^+2Fc^2^)/3'
_refine_ls_weighting_scheme calc
_refine_ls_wR_factor_gt 0.0701
_refine_ls_wR_factor_ref 0.0834
_reflns_number_gt 6910
_reflns_number_total 11745
_reflns_threshold_expression >2sigma(I)
_cod_data_source_file ic011106d_4.cif
_cod_data_source_block '[Et4N][3]'
_cod_database_code 4317603

loop_
_symmetry_equiv_pos_as_xyz
'x, y, z'
'-x+1/2, y+1/2, -z+1/2'
'-x, -y, -z'
'x-1/2, -y-1/2, z-1/2'

loop_
_atom_site_label
_atom_site_type_symbol
_atom_site_fract_x
_atom_site_fract_y
_atom_site_fract_z
_atom_site_U_iso_or_equiv
_atom_site_adp_type
_atom_site_occupancy
_atom_site_symmetry_multiplicity
_atom_site_calc_flag
_atom_site_refinement_flags
_atom_site_disorder_assembly
_atom_site_disorder_group
B1 B 1.0721(3) 0.4492(3) 0.17596(14) 0.0388(10) Uani 1 1 d . . .
H1 H 1.132(2) 0.499(2) 0.1917(9) 0.032(8) Uiso 1 1 d . . .
Mo1 Mo 0.88739(2) 0.299090(19) 0.120136(9) 0.02612(7) Uani 1 1 d . . .
Fe1 Fe 0.85695(4) 0.11112(3) 0.086547(16) 0.03097(12) Uani 1 1 d . . .
Fe2 Fe 0.68611(4) 0.20933(3) 0.118365(16) 0.03097(12) Uani 1 1 d . . .
Fe3 Fe 0.76488(4) 0.26802(3) 0.040394(15) 0.03077(12) Uani 1 1 d . . .
S1 S 0.83664(7) 0.15624(6) 0.15978(3) 0.0326(2) Uani 1 1 d . . .
S2 S 0.71563(7) 0.36804(6) 0.09756(3) 0.0324(2) Uani 1 1 d . . .
S3 S 0.94571(7) 0.23227(6) 0.05104(3) 0.03145(19) Uani 1 1 d . . .
S4 S 0.68685(7) 0.11770(6) 0.05224(3) 0.0354(2) Uani 1 1 d . . .
S5 S 0.94739(7) -0.03436(6) 0.08413(3) 0.0404(2) Uani 1 1 d . . .
S6 S 0.52455(8) 0.17900(7) 0.14830(4) 0.0475(3) Uani 1 1 d . . .
S7 S 0.69969(8) 0.36097(6) -0.01929(3) 0.0396(2) Uani 1 1 d . . .
N1 N 1.0585(2) 0.27246(19) 0.14900(8) 0.0305(6) Uani 1 1 d . . .
N2 N 0.8816(2) 0.38287(19) 0.18515(9) 0.0346(7) Uani 1 1 d . . .
N3 N 0.9635(2) 0.44156(18) 0.09981(9) 0.0312(6) Uani 1 1 d . . .
N4 N 1.1204(2) 0.34476(19) 0.17143(9) 0.0337(7) Uani 1 1 d . . .
N5 N 0.9666(2) 0.44170(19) 0.20159(9) 0.0360(7) Uani 1 1 d . . .
N6 N 1.0409(2) 0.48950(19) 0.12757(9) 0.0341(7) Uani 1 1 d . . .
N7 N 0.3267(2) 0.24435(19) 0.00580(9) 0.0329(6) Uani 1 1 d . . .
C1 C 1.1236(3) 0.1921(2) 0.14845(11) 0.0347(8) Uani 1 1 d . . .
H1A H 1.1028 0.1310 0.1350 0.042 Uiso 1 1 calc R . .
C2 C 1.2250(3) 0.2116(3) 0.17033(12) 0.0408(9) Uani 1 1 d . . .
H2A H 1.2851 0.1680 0.1748 0.049 Uiso 1 1 calc R . .
C3 C 1.2195(3) 0.3082(3) 0.18414(11) 0.0415(9) Uani 1 1 d . . .
H3A H 1.2767 0.3434 0.2001 0.050 Uiso 1 1 calc R . .
C4 C 0.8026(3) 0.3923(2) 0.21414(11) 0.0402(9) Uani 1 1 d . . .
H4A H 0.7342 0.3598 0.2110 0.048 Uiso 1 1 calc R . .
C5 C 0.8349(3) 0.4561(3) 0.24922(12) 0.0470(10) Uani 1 1 d . . .
H5A H 0.7946 0.4755 0.2738 0.056 Uiso 1 1 calc R . .
C6 C 0.9387(3) 0.4851(2) 0.24028(12) 0.0436(9) Uani 1 1 d . . .
H6A H 0.9837 0.5286 0.2584 0.052 Uiso 1 1 calc R . .
C7 C 0.9536(3) 0.4934(2) 0.06075(11) 0.0350(8) Uani 1 1 d . . .
H7A H 0.9052 0.4776 0.0354 0.042 Uiso 1 1 calc R . .
C8 C 1.0247(3) 0.5732(2) 0.06314(12) 0.0407(9) Uani 1 1 d . . .
H8A H 1.0344 0.6208 0.0404 0.049 Uiso 1 1 calc R . .
C9 C 1.0785(3) 0.5683(2) 0.10591(12) 0.0385(9) Uani 1 1 d . . .
H9A H 1.1326 0.6129 0.1179 0.046 Uiso 1 1 calc R . .
C10 C 0.8714(3) -0.1216(2) 0.11448(11) 0.0333(8) Uani 1 1 d . . .
C11 C 0.9168(3) -0.2158(2) 0.12244(12) 0.0428(9) Uani 1 1 d . . .
H11A H 0.9867 -0.2306 0.1126 0.051 Uiso 1 1 calc R . .
C12 C 0.8593(3) -0.2877(3) 0.14475(13) 0.0514(10) Uani 1 1 d . . .
H12A H 0.8915 -0.3506 0.1497 0.062 Uiso 1 1 calc R . .
C13 C 0.7562(3) -0.2700(3) 0.15991(13) 0.0475(10) Uani 1 1 d . . .
C14 C 0.7123(3) -0.1768(3) 0.15207(12) 0.0435(9) Uani 1 1 d . . .
H14A H 0.6426 -0.1624 0.1621 0.052 Uiso 1 1 calc R . .
C15 C 0.7681(3) -0.1036(2) 0.12976(12) 0.0393(9) Uani 1 1 d . . .
H15A H 0.7353 -0.0409 0.1249 0.047 Uiso 1 1 calc R . .
C16 C 0.6936(4) -0.3485(3) 0.18445(16) 0.0787(15) Uani 1 1 d . . .
H16A H 0.6236 -0.3214 0.1923 0.118 Uiso 1 1 calc R . .
H16B H 0.7364 -0.3685 0.2121 0.118 Uiso 1 1 calc R . .
H16C H 0.6807 -0.4056 0.1647 0.118 Uiso 1 1 calc R . .
C17 C 0.5105(3) 0.2866(3) 0.18213(12) 0.0384(8) Uani 1 1 d . . .
C18 C 0.4838(3) 0.3783(3) 0.16250(12) 0.0408(9) Uani 1 1 d . . .
H18A H 0.4782 0.3844 0.1305 0.049 Uiso 1 1 calc R . .
C19 C 0.4654(3) 0.4604(3) 0.18889(13) 0.0487(10) Uani 1 1 d . . .
H19A H 0.4473 0.5212 0.1745 0.058 Uiso 1 1 calc R . .
C20 C 0.4729(3) 0.4555(3) 0.23601(14) 0.0537(11) Uani 1 1 d . . .
C21 C 0.5008(4) 0.3660(4) 0.25549(14) 0.0659(13) Uani 1 1 d . . .
H21A H 0.5075 0.3610 0.2875 0.079 Uiso 1 1 calc R . .
C22 C 0.5198(3) 0.2816(3) 0.22939(13) 0.0567(11) Uani 1 1 d . . .
H22A H 0.5390 0.2213 0.2440 0.068 Uiso 1 1 calc R . .
C23 C 0.4495(4) 0.5456(4) 0.26441(16) 0.0889(17) Uani 1 1 d . . .
H23A H 0.4587 0.5285 0.2965 0.133 Uiso 1 1 calc R . .
H23B H 0.3746 0.5677 0.2569 0.133 Uiso 1 1 calc R . .
H23C H 0.5002 0.5985 0.2580 0.133 Uiso 1 1 calc R . .
C24 C 0.7030(3) 0.2868(2) -0.06920(11) 0.0354(8) Uani 1 1 d . . .
C25 C 0.7700(3) 0.2049(3) -0.07291(12) 0.0426(9) Uani 1 1 d . . .
H25A H 0.8176 0.1859 -0.0478 0.051 Uiso 1 1 calc R . .
C26 C 0.7686(3) 0.1504(3) -0.11280(13) 0.0531(10) Uani 1 1 d . . .
H26A H 0.8160 0.0956 -0.1143 0.064 Uiso 1 1 calc R . .
C27 C 0.7001(4) 0.1741(3) -0.15022(13) 0.0563(11) Uani 1 1 d . . .
C28 C 0.6336(4) 0.2569(3) -0.14660(13) 0.0677(13) Uani 1 1 d . . .
H28A H 0.5862 0.2755 -0.1719 0.081 Uiso 1 1 calc R . .
C29 C 0.6344(3) 0.3134(3) -0.10708(12) 0.0542(11) Uani 1 1 d . . .
H29A H 0.5888 0.3695 -0.1059 0.065 Uiso 1 1 calc R . .
C30 C 0.6963(4) 0.1124(4) -0.19351(15) 0.104(2) Uani 1 1 d . . .
H30A H 0.6432 0.1408 -0.2160 0.156 Uiso 1 1 calc R . .
H30B H 0.6748 0.0449 -0.1867 0.156 Uiso 1 1 calc R . .
H30C H 0.7685 0.1119 -0.2054 0.156 Uiso 1 1 calc R . .
C31 C 0.4398(3) 0.2012(3) 0.00301(13) 0.0475(10) Uani 1 1 d . . .
H31A H 0.4573 0.1610 0.0304 0.057 Uiso 1 1 calc R . .
H31B H 0.4929 0.2559 0.0035 0.057 Uiso 1 1 calc R . .
C32 C 0.4557(3) 0.1370(3) -0.03880(13) 0.0508(10) Uani 1 1 d . . .
H32A H 0.5305 0.1119 -0.0372 0.076 Uiso 1 1 calc R . .
H32B H 0.4422 0.1766 -0.0662 0.076 Uiso 1 1 calc R . .
H32C H 0.4046 0.0817 -0.0395 0.076 Uiso 1 1 calc R . .
C33 C 0.2415(3) 0.1625(3) 0.00813(15) 0.0607(12) Uani 1 1 d . . .
H33A H 0.1696 0.1933 0.0113 0.073 Uiso 1 1 calc R . .
H33B H 0.2370 0.1264 -0.0209 0.073 Uiso 1 1 calc R . .
C34 C 0.2631(4) 0.0883(3) 0.04644(15) 0.0840(16) Uani 1 1 d . . .
H34A H 0.2044 0.0394 0.0452 0.126 Uiso 1 1 calc R . .
H34B H 0.2658 0.1227 0.0755 0.126 Uiso 1 1 calc R . .
H34C H 0.3328 0.0553 0.0431 0.126 Uiso 1 1 calc R . .
C35 C 0.2914(3) 0.3049(3) -0.03593(13) 0.0562(11) Uani 1 1 d . . .
H35A H 0.2170 0.3305 -0.0327 0.067 Uiso 1 1 calc R . .
H35B H 0.2882 0.2615 -0.0628 0.067 Uiso 1 1 calc R . .
C36 C 0.3686(4) 0.3930(3) -0.04402(15) 0.0727(14) Uani 1 1 d . . .
H36A H 0.3415 0.4287 -0.0712 0.109 Uiso 1 1 calc R . .
H36B H 0.4421 0.3683 -0.0480 0.109 Uiso 1 1 calc R . .
H36C H 0.3708 0.4374 -0.0180 0.109 Uiso 1 1 calc R . .
C37 C 0.3322(3) 0.3084(3) 0.04850(12) 0.0490(10) Uani 1 1 d . . .
H37A H 0.3534 0.2660 0.0748 0.059 Uiso 1 1 calc R . .
H37B H 0.3907 0.3577 0.0461 0.059 Uiso 1 1 calc R . .
C38 C 0.2273(3) 0.3625(3) 0.05785(14) 0.0569(11) Uani 1 1 d . . .
H38A H 0.2393 0.4009 0.0857 0.085 Uiso 1 1 calc R . .
H38B H 0.1690 0.3146 0.0612 0.085 Uiso 1 1 calc R . .
H38C H 0.2065 0.4066 0.0326 0.085 Uiso 1 1 calc R . .

loop_
_atom_site_aniso_label
_atom_site_aniso_U_11
_atom_site_aniso_U_22
_atom_site_aniso_U_33
_atom_site_aniso_U_23
_atom_site_aniso_U_13
_atom_site_aniso_U_12
B1 0.037(2) 0.039(2) 0.039(2) -0.0056(19) -0.0019(19) -0.012(2)
Mo1 0.02518(15) 0.02510(14) 0.02791(15) 0.00178(12) 0.00082(11) -0.00131(12)
Fe1 0.0276(3) 0.0258(2) 0.0390(3) 0.0007(2) -0.0013(2) 0.0008(2)
Fe2 0.0259(3) 0.0294(2) 0.0376(3) 0.0041(2) 0.0024(2) 0.0005(2)
Fe3 0.0290(3) 0.0314(3) 0.0314(3) 0.0030(2) -0.0015(2) -0.0003(2)
S1 0.0320(5) 0.0303(4) 0.0350(5) 0.0067(4) -0.0005(4) -0.0008(4)
S2 0.0311(5) 0.0293(4) 0.0368(5) 0.0035(4) 0.0025(4) 0.0043(4)
S3 0.0275(5) 0.0335(4) 0.0334(5) -0.0019(4) 0.0025(4) -0.0010(4)
S4 0.0304(5) 0.0323(5) 0.0425(5) -0.0009(4) -0.0042(4) -0.0034(4)
S5 0.0337(5) 0.0315(5) 0.0566(6) 0.0011(4) 0.0071(4) 0.0042(4)
S6 0.0348(5) 0.0418(5) 0.0676(7) -0.0006(5) 0.0155(5) -0.0037(4)
S7 0.0448(6) 0.0362(5) 0.0368(5) 0.0070(4) -0.0031(4) 0.0019(4)
N1 0.0263(15) 0.0379(16) 0.0270(15) 0.0002(12) 0.0002(12) -0.0028(13)
N2 0.0392(18) 0.0335(16) 0.0313(16) -0.0009(12) 0.0043(13) -0.0022(13)
N3 0.0329(16) 0.0272(14) 0.0338(16) 0.0000(12) 0.0033(13) -0.0029(12)
N4 0.0282(16) 0.0398(16) 0.0323(16) -0.0014(13) -0.0030(13) -0.0050(13)
N5 0.0410(18) 0.0337(15) 0.0327(16) -0.0032(13) -0.0017(13) -0.0042(14)
N6 0.0353(17) 0.0301(15) 0.0369(17) -0.0026(13) 0.0041(13) -0.0045(13)
N7 0.0314(17) 0.0324(15) 0.0342(16) 0.0006(13) -0.0021(13) 0.0006(13)
C1 0.034(2) 0.0344(18) 0.0354(19) 0.0022(16) 0.0000(15) 0.0032(16)
C2 0.0266(19) 0.046(2) 0.049(2) 0.0065(18) -0.0031(16) 0.0075(17)
C3 0.0241(19) 0.059(2) 0.040(2) 0.0058(19) -0.0025(15) -0.0093(18)
C4 0.045(2) 0.044(2) 0.033(2) 0.0038(17) 0.0106(17) 0.0010(18)
C5 0.062(3) 0.050(2) 0.030(2) -0.0004(18) 0.0126(19) 0.007(2)
C6 0.061(3) 0.039(2) 0.030(2) -0.0062(16) -0.0018(19) 0.0021(19)
C7 0.043(2) 0.0320(18) 0.0299(19) 0.0025(15) 0.0025(16) 0.0022(16)
C8 0.053(2) 0.0297(19) 0.041(2) 0.0056(16) 0.0172(18) -0.0010(17)
C9 0.042(2) 0.0259(17) 0.049(2) -0.0058(16) 0.0159(18) -0.0116(16)
C10 0.036(2) 0.0267(17) 0.036(2) -0.0048(15) -0.0049(16) -0.0011(15)
C11 0.038(2) 0.035(2) 0.055(2) -0.0003(18) -0.0021(18) 0.0058(17)
C12 0.055(3) 0.034(2) 0.064(3) 0.0101(19) -0.005(2) 0.0068(19)
C13 0.050(3) 0.040(2) 0.051(2) 0.0085(18) -0.001(2) -0.0063(19)
C14 0.045(2) 0.044(2) 0.042(2) -0.0025(17) 0.0106(18) -0.0021(18)
C15 0.041(2) 0.0309(19) 0.046(2) 0.0001(16) 0.0039(18) 0.0039(16)
C16 0.072(3) 0.064(3) 0.100(4) 0.039(3) 0.012(3) -0.002(3)
C17 0.0242(18) 0.051(2) 0.041(2) 0.0048(17) 0.0025(15) -0.0044(16)
C18 0.034(2) 0.053(2) 0.035(2) -0.0050(18) 0.0034(16) -0.0054(18)
C19 0.042(2) 0.049(2) 0.055(3) -0.003(2) 0.0069(19) -0.0081(19)
C20 0.044(2) 0.069(3) 0.049(3) -0.021(2) 0.008(2) -0.018(2)
C21 0.062(3) 0.102(4) 0.034(2) -0.009(3) 0.005(2) -0.014(3)
C22 0.050(3) 0.073(3) 0.046(2) 0.018(2) 0.001(2) 0.004(2)
C23 0.083(4) 0.100(4) 0.084(4) -0.056(3) 0.015(3) -0.023(3)
C24 0.032(2) 0.043(2) 0.0308(18) 0.0069(16) 0.0019(15) -0.0034(16)
C25 0.043(2) 0.046(2) 0.037(2) 0.0059(18) -0.0033(17) 0.0019(18)
C26 0.056(3) 0.054(2) 0.049(3) -0.002(2) 0.004(2) 0.008(2)
C27 0.054(3) 0.077(3) 0.037(2) -0.006(2) 0.004(2) 0.003(2)
C28 0.062(3) 0.107(4) 0.031(2) -0.002(2) -0.013(2) 0.021(3)
C29 0.054(3) 0.072(3) 0.036(2) 0.012(2) -0.0010(19) 0.020(2)
C30 0.112(5) 0.143(5) 0.055(3) -0.040(3) -0.008(3) 0.023(4)
C31 0.032(2) 0.050(2) 0.060(3) 0.000(2) -0.0027(18) 0.0044(18)
C32 0.044(2) 0.045(2) 0.064(3) -0.009(2) 0.003(2) 0.0057(19)
C33 0.042(3) 0.060(3) 0.080(3) -0.014(2) 0.008(2) -0.013(2)
C34 0.131(5) 0.047(3) 0.079(4) 0.007(2) 0.045(3) -0.016(3)
C35 0.065(3) 0.058(3) 0.045(2) 0.000(2) -0.005(2) 0.025(2)
C36 0.106(4) 0.042(2) 0.074(3) 0.019(2) 0.030(3) 0.009(3)
C37 0.049(2) 0.053(2) 0.044(2) -0.0069(19) -0.0018(19) -0.005(2)
C38 0.060(3) 0.053(2) 0.060(3) -0.002(2) 0.024(2) 0.009(2)

loop_
_atom_type_symbol
_atom_type_description
_atom_type_scat_dispersion_real
_atom_type_scat_dispersion_imag
_atom_type_scat_source
C C 0.0033 0.0016 'International Tables Vol C Tables 4.2.6.8 and 6.1.1.4'
H H 0.0000 0.0000 'International Tables Vol C Tables 4.2.6.8 and 6.1.1.4'
B B 0.0013 0.0007 'International Tables Vol C Tables 4.2.6.8 and 6.1.1.4'
N N 0.0061 0.0033 'International Tables Vol C Tables 4.2.6.8 and 6.1.1.4'
S S 0.1246 0.1234 'International Tables Vol C Tables 4.2.6.8 and 6.1.1.4'
Fe Fe 0.3463 0.8444 'International Tables Vol C Tables 4.2.6.8 and 6.1.1.4'
Mo Mo -1.6832 0.6857 'International Tables Vol C Tables 4.2.6.8 and 6.1.1.4'

loop_
_geom_angle_atom_site_label_1
_geom_angle_atom_site_label_2
_geom_angle_atom_site_label_3
_geom_angle
_geom_angle_site_symmetry_1
_geom_angle_site_symmetry_3
_geom_angle_publ_flag
N4 B1 N5 108.8(3) . . ?
N4 B1 N6 108.2(3) . . ?
N5 B1 N6 108.4(3) . . ?
N1 Mo1 N2 80.89(10) . . ?
N1 Mo1 N3 81.05(9) . . ?
N2 Mo1 N3 80.40(9) . . ?
N1 Mo1 S2 165.20(7) . . ?
N2 Mo1 S2 87.62(7) . . ?
N3 Mo1 S2 87.90(7) . . ?
N1 Mo1 S1 87.27(7) . . ?
N2 Mo1 S1 87.92(7) . . ?
N3 Mo1 S1 164.61(7) . . ?
S2 Mo1 S1 101.69(3) . . ?
N1 Mo1 S3 86.22(7) . . ?
N2 Mo1 S3 162.94(8) . . ?
N3 Mo1 S3 86.62(7) . . ?
S2 Mo1 S3 103.01(3) . . ?
S1 Mo1 S3 102.64(3) . . ?
N1 Mo1 Fe3 138.20(7) . . ?
N2 Mo1 Fe3 140.26(7) . . ?
N3 Mo1 Fe3 96.58(7) . . ?
S2 Mo1 Fe3 52.64(2) . . ?
S1 Mo1 Fe3 98.81(3) . . ?
S3 Mo1 Fe3 52.03(3) . . ?
N1 Mo1 Fe2 138.77(7) . . ?
N2 Mo1 Fe2 98.99(7) . . ?
N3 Mo1 Fe2 139.95(7) . . ?
S2 Mo1 Fe2 52.20(3) . . ?
S1 Mo1 Fe2 51.69(2) . . ?
S3 Mo1 Fe2 98.06(3) . . ?
Fe3 Mo1 Fe2 58.623(17) . . ?
N1 Mo1 Fe1 95.00(7) . . ?
N2 Mo1 Fe1 140.20(7) . . ?
N3 Mo1 Fe1 138.43(7) . . ?
S2 Mo1 Fe1 99.80(3) . . ?
S1 Mo1 Fe1 52.28(3) . . ?
S3 Mo1 Fe1 51.81(2) . . ?
Fe3 Mo1 Fe1 59.626(15) . . ?
Fe2 Mo1 Fe1 59.009(16) . . ?
S4 Fe1 S5 117.34(4) . . ?
S4 Fe1 S3 102.86(4) . . ?
S5 Fe1 S3 111.26(4) . . ?
S4 Fe1 S1 104.78(4) . . ?
S5 Fe1 S1 110.54(4) . . ?
S3 Fe1 S1 109.54(4) . . ?
S4 Fe1 Fe2 54.75(3) . . ?
S5 Fe1 Fe2 146.26(3) . . ?
S3 Fe1 Fe2 102.38(3) . . ?
S1 Fe1 Fe2 52.96(3) . . ?
S4 Fe1 Fe3 53.70(3) . . ?
S5 Fe1 Fe3 148.06(3) . . ?
S3 Fe1 Fe3 53.08(3) . . ?
S1 Fe1 Fe3 101.31(3) . . ?
Fe2 Fe1 Fe3 59.20(2) . . ?
S4 Fe1 Mo1 102.87(3) . . ?
S5 Fe1 Mo1 139.79(3) . . ?
S3 Fe1 Mo1 55.92(3) . . ?
S1 Fe1 Mo1 55.26(2) . . ?
Fe2 Fe1 Mo1 60.476(18) . . ?
Fe3 Fe1 Mo1 59.90(2) . . ?
S1 Fe2 S6 115.72(4) . . ?
S1 Fe2 S2 107.96(4) . . ?
S6 Fe2 S2 116.00(4) . . ?
S1 Fe2 S4 103.50(4) . . ?
S6 Fe2 S4 106.84(4) . . ?
S2 Fe2 S4 105.56(4) . . ?
S1 Fe2 Fe3 103.25(3) . . ?
S6 Fe2 Fe3 140.26(3) . . ?
S2 Fe2 Fe3 54.05(3) . . ?
S4 Fe2 Fe3 53.86(3) . . ?
S1 Fe2 Fe1 53.77(3) . . ?
S6 Fe2 Fe1 140.10(3) . . ?
S2 Fe2 Fe1 103.21(3) . . ?
S4 Fe2 Fe1 52.60(3) . . ?
Fe3 Fe2 Fe1 60.745(19) . . ?
S1 Fe2 Mo1 55.47(3) . . ?
S6 Fe2 Mo1 151.94(3) . . ?
S2 Fe2 Mo1 54.97(2) . . ?
S4 Fe2 Mo1 101.21(3) . . ?
Fe3 Fe2 Mo1 60.418(17) . . ?
Fe1 Fe2 Mo1 60.51(2) . . ?
S7 Fe3 S3 120.82(4) . . ?
S7 Fe3 S2 98.58(4) . . ?
S3 Fe3 S2 109.44(4) . . ?
S7 Fe3 S4 119.11(4) . . ?
S3 Fe3 S4 101.77(4) . . ?
S2 Fe3 S4 106.21(4) . . ?
S7 Fe3 Fe2 134.83(4) . . ?
S3 Fe3 Fe2 103.11(3) . . ?
S2 Fe3 Fe2 53.75(3) . . ?
S4 Fe3 Fe2 54.84(3) . . ?
S7 Fe3 Fe1 158.92(3) . . ?
S3 Fe3 Fe1 53.08(3) . . ?
S2 Fe3 Fe1 102.41(3) . . ?
S4 Fe3 Fe1 52.53(3) . . ?
Fe2 Fe3 Fe1 60.058(19) . . ?
S7 Fe3 Mo1 136.58(3) . . ?
S3 Fe3 Mo1 56.18(2) . . ?
S2 Fe3 Mo1 55.13(3) . . ?
S4 Fe3 Mo1 102.40(3) . . ?
Fe2 Fe3 Mo1 60.96(2) . . ?
Fe1 Fe3 Mo1 60.472(18) . . ?
Fe2 S1 Fe1 73.27(3) . . ?
Fe2 S1 Mo1 72.85(3) . . ?
Fe1 S1 Mo1 72.46(3) . . ?
Fe2 S2 Fe3 72.21(3) . . ?
Fe2 S2 Mo1 72.83(3) . . ?
Fe3 S2 Mo1 72.23(3) . . ?
Fe3 S3 Fe1 73.85(3) . . ?
Fe3 S3 Mo1 71.79(3) . . ?
Fe1 S3 Mo1 72.26(3) . . ?
Fe1 S4 Fe3 73.77(3) . . ?
Fe1 S4 Fe2 72.66(3) . . ?
Fe3 S4 Fe2 71.30(3) . . ?
C10 S5 Fe1 106.58(11) . . ?
C17 S6 Fe2 101.19(11) . . ?
C24 S7 Fe3 107.59(11) . . ?
C1 N1 N4 105.9(3) . . ?
C1 N1 Mo1 131.6(2) . . ?
N4 N1 Mo1 122.5(2) . . ?
C4 N2 N5 106.4(3) . . ?
C4 N2 Mo1 131.6(2) . . ?
N5 N2 Mo1 121.9(2) . . ?
C7 N3 N6 106.3(3) . . ?
C7 N3 Mo1 131.6(2) . . ?
N6 N3 Mo1 122.00(19) . . ?
C3 N4 N1 109.1(3) . . ?
C3 N4 B1 131.3(3) . . ?
N1 N4 B1 119.4(3) . . ?
C6 N5 N2 108.7(3) . . ?
C6 N5 B1 131.0(3) . . ?
N2 N5 B1 120.3(3) . . ?
C9 N6 N3 109.8(3) . . ?
C9 N6 B1 130.4(3) . . ?
N3 N6 B1 119.9(3) . . ?
C31 N7 C35 111.9(3) . . ?
C31 N7 C37 106.2(3) . . ?
C35 N7 C37 110.9(3) . . ?
C31 N7 C33 110.7(3) . . ?
C35 N7 C33 105.9(3) . . ?
C37 N7 C33 111.3(3) . . ?
N1 C1 C2 110.6(3) . . ?
C3 C2 C1 105.0(3) . . ?
N4 C3 C2 109.4(3) . . ?
N2 C4 C5 110.9(3) . . ?
C6 C5 C4 104.6(3) . . ?
N5 C6 C5 109.4(3) . . ?
N3 C7 C8 110.2(3) . . ?
C9 C8 C7 105.4(3) . . ?
N6 C9 C8 108.4(3) . . ?
C15 C10 C11 117.5(3) . . ?
C15 C10 S5 124.4(3) . . ?
C11 C10 S5 118.1(3) . . ?
C12 C11 C10 120.4(4) . . ?
C13 C12 C11 122.2(3) . . ?
C14 C13 C12 117.0(3) . . ?
C14 C13 C16 120.8(4) . . ?
C12 C13 C16 122.2(3) . . ?
C13 C14 C15 121.9(4) . . ?
C14 C15 C10 121.0(3) . . ?
C18 C17 C22 117.2(3) . . ?
C18 C17 S6 121.5(3) . . ?
C22 C17 S6 121.2(3) . . ?
C19 C18 C17 121.4(3) . . ?
C18 C19 C20 121.6(4) . . ?
C21 C20 C19 117.2(4) . . ?
C21 C20 C23 121.9(4) . . ?
C19 C20 C23 120.9(4) . . ?
C20 C21 C22 122.2(4) . . ?
C17 C22 C21 120.3(4) . . ?
C25 C24 C29 117.9(3) . . ?
C25 C24 S7 124.3(3) . . ?
C29 C24 S7 117.9(3) . . ?
C26 C25 C24 121.4(3) . . ?
C27 C26 C25 121.7(4) . . ?
C26 C27 C28 116.8(4) . . ?
C26 C27 C30 121.7(4) . . ?
C28 C27 C30 121.5(4) . . ?
C27 C28 C29 122.4(4) . . ?
C28 C29 C24 119.7(4) . . ?
N7 C31 C32 115.7(3) . . ?
C34 C33 N7 115.5(3) . . ?
N7 C35 C36 113.6(3) . . ?
C38 C37 N7 115.9(3) . . ?

loop_
_geom_bond_atom_site_label_1
_geom_bond_atom_site_label_2
_geom_bond_distance
_geom_bond_site_symmetry_2
_geom_bond_publ_flag
B1 N4 1.534(5) . ?
B1 N5 1.539(5) . ?
B1 N6 1.543(5) . ?
Mo1 N1 2.221(3) . ?
Mo1 N2 2.223(3) . ?
Mo1 N3 2.230(3) . ?
Mo1 S2 2.3402(10) . ?
Mo1 S1 2.3542(9) . ?
Mo1 S3 2.3755(10) . ?
Mo1 Fe3 2.7162(7) . ?
Mo1 Fe2 2.7306(8) . ?
Mo1 Fe1 2.7317(8) . ?
Fe1 S4 2.2387(10) . ?
Fe1 S5 2.2508(10) . ?
Fe1 S3 2.2543(10) . ?
Fe1 S1 2.2660(11) . ?
Fe1 Fe2 2.6901(8) . ?
Fe1 Fe3 2.7085(8) . ?
Fe2 S1 2.2422(10) . ?
Fe2 S6 2.2508(11) . ?
Fe2 S2 2.2584(10) . ?
Fe2 S4 2.3015(11) . ?
Fe2 Fe3 2.6665(8) . ?
Fe3 S7 2.2508(10) . ?
Fe3 S3 2.2543(11) . ?
Fe3 S2 2.2670(10) . ?
Fe3 S4 2.2735(10) . ?
S5 C10 1.775(3) . ?
S6 C17 1.772(4) . ?
S7 C24 1.776(3) . ?
N1 C1 1.342(4) . ?
N1 N4 1.370(3) . ?
N2 C4 1.337(4) . ?
N2 N5 1.363(3) . ?
N3 C7 1.341(4) . ?
N3 N6 1.363(3) . ?
N4 C3 1.332(4) . ?
N5 C6 1.343(4) . ?
N6 C9 1.335(4) . ?
N7 C31 1.502(4) . ?
N7 C35 1.509(4) . ?
N7 C37 1.519(4) . ?
N7 C33 1.519(4) . ?
C1 C2 1.376(4) . ?
C2 C3 1.365(5) . ?
C4 C5 1.377(5) . ?
C5 C6 1.368(5) . ?
C7 C8 1.379(4) . ?
C8 C9 1.376(5) . ?
C10 C15 1.389(5) . ?
C10 C11 1.397(4) . ?
C11 C12 1.387(5) . ?
C12 C13 1.384(5) . ?
C13 C14 1.376(5) . ?
C13 C16 1.516(5) . ?
C14 C15 1.388(5) . ?
C17 C18 1.391(4) . ?
C17 C22 1.386(5) . ?
C18 C19 1.377(5) . ?
C19 C20 1.382(5) . ?
C20 C21 1.366(6) . ?
C20 C23 1.511(5) . ?
C21 C22 1.399(5) . ?
C24 C25 1.381(5) . ?
C24 C29 1.389(5) . ?
C25 C26 1.382(5) . ?
C26 C27 1.369(5) . ?
C27 C28 1.387(5) . ?
C27 C30 1.517(5) . ?
C28 C29 1.387(5) . ?
C31 C32 1.525(5) . ?
C33 C34 1.513(5) . ?
C35 C36 1.543(5) . ?
C37 C38 1.513(5) . ?
